data_7056529
loop_
_publ_author_name
'Baruah, Jubaraj Bikash'
'Tarai, Arup'

_publ_section_title
;
 Competing phenol-imidazole and phenol-phenol interactions in flexible
 supramolecular environment of
 N,N'-bis(3-imidazol-1-yl-propyl)naphthalenediimide causing domain
 expansion
;
_journal_name_full 'New J. Chem.'
_journal_paper_doi 10.1039/C7NJ02322G
_journal_year 2017
_chemical_formula_moiety 'C26 H24 N6 O4, 2(C6 H3 N2 O5)'
_chemical_formula_sum 'C38 H30 N10 O14'
_chemical_formula_weight 850.72
_space_group_crystal_system triclinic
_space_group_IT_number 2
_space_group_name_Hall '-P 1'
_space_group_name_H-M_alt 'P -1'
_symmetry_space_group_name_Hall '-P 1'
_symmetry_space_group_name_H-M 'P -1'
_atom_sites_solution_hydrogens mixed
_audit_creation_method SHELXL-2014/7
_audit_update_record
;
2017-08-11 deposited with the CCDC.
2017-08-21 downloaded from the CCDC.
;
_cell_angle_alpha 106.232(14)
_cell_angle_beta 108.621(15)
_cell_angle_gamma 105.345(9)
_cell_formula_units_Z 1
_cell_length_a 8.3794(12)
_cell_length_b 10.8125(17)
_cell_length_c 12.123(3)
_cell_measurement_reflns_used 1083
_cell_measurement_temperature 296(2)
_cell_measurement_theta_max 18.38
_cell_measurement_theta_min 2.23
_cell_volume 920.7(4)
_computing_cell_refinement 'Bruker SMART'
_computing_data_collection 'Bruker SMART'
_computing_data_reduction 'Bruker SAINT'
_computing_molecular_graphics 'Bruker SHELXTL'
_computing_publication_material 'Bruker SHELXTL'
_computing_structure_refinement 'SHELXL-2014/7 (Sheldrick, 2014)'
_computing_structure_solution 'Bruker SHELXTL'
_diffrn_ambient_temperature 296(2)
_diffrn_measured_fraction_theta_full 0.962
_diffrn_measured_fraction_theta_max 0.962
_diffrn_measurement_device_type 'CCD area detector'
_diffrn_measurement_method 'phi and omega scans'
_diffrn_radiation_type MoK\a
_diffrn_radiation_wavelength 0.71073
_diffrn_reflns_av_R_equivalents 0.0352
_diffrn_reflns_av_unetI/netI 0.0431
_diffrn_reflns_Laue_measured_fraction_full 0.962
_diffrn_reflns_Laue_measured_fraction_max 0.962
_diffrn_reflns_limit_h_max 9
_diffrn_reflns_limit_h_min -9
_diffrn_reflns_limit_k_max 12
_diffrn_reflns_limit_k_min -12
_diffrn_reflns_limit_l_max 13
_diffrn_reflns_limit_l_min -14
_diffrn_reflns_number 7823
_diffrn_reflns_point_group_measured_fraction_full 0.962
_diffrn_reflns_point_group_measured_fraction_max 0.962
_diffrn_reflns_theta_full 25.048
_diffrn_reflns_theta_max 25.048
_diffrn_reflns_theta_min 1.933
_exptl_absorpt_coefficient_mu 0.120
_exptl_absorpt_correction_T_max 0.987
_exptl_absorpt_correction_T_min 0.970
_exptl_absorpt_correction_type multi-scan
_exptl_absorpt_process_details multi-scan
_exptl_crystal_colour Yellow
_exptl_crystal_density_diffrn 1.534
_exptl_crystal_description Block
_exptl_crystal_F_000 440
_exptl_crystal_size_max 0.33
_exptl_crystal_size_mid 0.21
_exptl_crystal_size_min 0.11
_refine_diff_density_max 0.263
_refine_diff_density_min -0.208
_refine_diff_density_rms 0.050
_refine_ls_extinction_method none
_refine_ls_goodness_of_fit_ref 1.081
_refine_ls_hydrogen_treatment mixed
_refine_ls_matrix_type full
_refine_ls_number_parameters 284
_refine_ls_number_reflns 3131
_refine_ls_number_restraints 0
_refine_ls_restrained_S_all 1.081
_refine_ls_R_factor_all 0.1025
_refine_ls_R_factor_gt 0.0542
_refine_ls_shift/su_max 0.000
_refine_ls_shift/su_mean 0.000
_refine_ls_structure_factor_coef Fsqd
_refine_ls_weighting_details 'w=1/[\s^2^(Fo^2^)+(0.0100P)^2^+0.8000P] where P=(Fo^2^+2Fc^2^)/3'
_refine_ls_weighting_scheme calc
_refine_ls_wR_factor_gt 0.0921
_refine_ls_wR_factor_ref 0.1134
_reflns_Friedel_coverage 0.000
_reflns_number_gt 1731
_reflns_number_total 3131
_reflns_threshold_expression 'I > 2\s(I)'
_cod_data_source_file c7nj02322g2.cif
_cod_data_source_block L(dnp)2
_cod_original_cell_volume 920.7(3)
_cod_database_code 7056529
_shelx_shelxl_version_number 2014/7
_shelx_space_group_comment
;
The symmetry employed for this shelxl refinement is uniquely defined
by the following loop, which should always be used as a source of
symmetry information in preference to the above space-group names.
They are only intended as comments.
;

loop_
_space_group_symop_operation_xyz
'x, y, z'
'-x, -y, -z'

loop_
_atom_site_label
_atom_site_type_symbol
_atom_site_fract_x
_atom_site_fract_y
_atom_site_fract_z
_atom_site_U_iso_or_equiv
_atom_site_adp_type
_atom_site_occupancy
_atom_site_site_symmetry_order
_atom_site_calc_flag
_atom_site_refinement_flags_posn
_atom_site_refinement_flags_adp
O1 O 0.9410(3) 0.2610(2) 0.3610(2) 0.0718(8) Uani 1 1 d . .
O2 O 1.2857(3) 0.1543(2) 0.1566(2) 0.0655(7) Uani 1 1 d . .
N2 N 1.1124(3) 0.2109(2) 0.2571(2) 0.0512(7) Uani 1 1 d . .
N1 N 0.6504(4) -0.1278(3) 0.1755(3) 0.0655(9) Uani 1 1 d . .
N3 N 0.3679(4) -0.2442(3) 0.0430(3) 0.0709(9) Uani 1 1 d . .
C7 C 1.0894(4) 0.2911(3) 0.3578(3) 0.0528(9) Uani 1 1 d . .
C8 C 1.2529(4) 0.4140(3) 0.4588(3) 0.0469(8) Uani 1 1 d . .
C9 C 1.2402(4) 0.4999(3) 0.5601(3) 0.0531(9) Uani 1 1 d . .
H9 H 1.1282 0.4813 0.5648 0.064 Uiso 1 1 calc R U
C16 C 1.4222(4) 0.4414(3) 0.4513(3) 0.0434(8) Uani 1 1 d . .
C18 C 1.2778(4) 0.2328(3) 0.2466(3) 0.0522(9) Uani 1 1 d . .
C15 C 0.9535(4) 0.0880(3) 0.1533(3) 0.0615(10) Uani 1 1 d . .
H15A H 0.9579 0.0824 0.0731 0.074 Uiso 1 1 calc R U
H15B H 0.8423 0.1004 0.1512 0.074 Uiso 1 1 calc R U
C14 C 0.9469(5) -0.0472(4) 0.1669(4) 0.0752(12) Uani 1 1 d . .
H14A H 0.8882 -0.1213 0.0826 0.090 Uiso 1 1 calc R U
H14B H 1.0715 -0.0402 0.2055 0.090 Uiso 1 1 calc R U
C13 C 0.8520(5) -0.0891(4) 0.2416(4) 0.0785(12) Uani 1 1 d . .
H13B H 0.9012 -0.0126 0.3236 0.094 Uiso 1 1 calc R U
H13A H 0.8737 -0.1683 0.2559 0.094 Uiso 1 1 calc R U
C12 C 0.5565(5) -0.0486(4) 0.2028(4) 0.0731(11) Uani 1 1 d . .
H12 H 0.6052 0.0400 0.2672 0.088 Uiso 1 1 calc R U
C11 C 0.3806(5) -0.1209(4) 0.1206(4) 0.0758(12) Uani 1 1 d . .
H11 H 0.2848 -0.0918 0.1173 0.091 Uiso 1 1 calc R U
C10 C 0.5347(5) -0.2451(4) 0.0790(4) 0.0729(11) Uani 1 1 d . .
H10 H 0.5646 -0.3178 0.0415 0.087 Uiso 1 1 calc R U
O4 O 0.0224(4) 0.3434(3) 0.0200(3) 0.0896(9) Uani 1 1 d . .
O5 O 0.3105(4) 0.4387(3) 0.0748(3) 0.0951(10) Uani 1 1 d . .
O6 O 0.7081(4) 0.8381(3) 0.4486(3) 0.1059(11) Uani 1 1 d . .
O7 O 0.6047(4) 0.9273(3) 0.5810(3) 0.1072(11) Uani 1 1 d . .
O3 O -0.1274(3) 0.4682(3) 0.1584(3) 0.0932(10) Uani 1 1 d . .
N4 N 0.1733(4) 0.4362(3) 0.0930(3) 0.0710(9) Uani 1 1 d . .
N5 N 0.5820(5) 0.8439(3) 0.4774(4) 0.0848(11) Uani 1 1 d . .
C3 C 0.1919(5) 0.5462(3) 0.2017(3) 0.0586(9) Uani 1 1 d . .
C2 C 0.3691(5) 0.6418(4) 0.2826(3) 0.0644(10) Uani 1 1 d . .
H2 H 0.4671 0.6338 0.2651 0.077 Uiso 1 1 calc R U
C1 C 0.3968(5) 0.7484(4) 0.3891(3) 0.0662(11) Uani 1 1 d . .
C6 C 0.2502(6) 0.7642(4) 0.4139(4) 0.0747(12) Uani 1 1 d . .
H6 H 0.2710 0.8385 0.4851 0.090 Uiso 1 1 calc R U
C5 C 0.0790(5) 0.6718(4) 0.3345(4) 0.0747(11) Uani 1 1 d . .
H5 H -0.0165 0.6856 0.3523 0.090 Uiso 1 1 calc R U
C4 C 0.0358(5) 0.5536(4) 0.2243(4) 0.0661(10) Uani 1 1 d . .
C17 C 1.4400(4) 0.3555(3) 0.3483(3) 0.0447(8) Uani 1 1 d . .
C19 C 1.6060(4) 0.3849(3) 0.3435(3) 0.0544(9) Uani 1 1 d . .
H19 H 1.6167 0.3275 0.2754 0.065 Uiso 1 1 calc R U
H3 H 0.262(5) -0.313(4) -0.022(4) 0.096(14) Uiso 1 1 d . .

loop_
_atom_site_aniso_label
_atom_site_aniso_U_11
_atom_site_aniso_U_22
_atom_site_aniso_U_33
_atom_site_aniso_U_23
_atom_site_aniso_U_13
_atom_site_aniso_U_12
O1 0.0376(13) 0.0655(16) 0.0797(18) -0.0017(13) 0.0230(12) 0.0074(11)
O2 0.0562(14) 0.0589(15) 0.0553(16) -0.0024(12) 0.0229(12) 0.0119(11)
N2 0.0378(14) 0.0451(15) 0.0483(17) 0.0028(13) 0.0113(12) 0.0088(11)
N1 0.0474(16) 0.0595(19) 0.076(2) 0.0214(17) 0.0219(16) 0.0130(14)
N3 0.054(2) 0.060(2) 0.075(2) 0.0138(18) 0.0206(17) 0.0113(16)
C7 0.0390(18) 0.0441(19) 0.058(2) 0.0089(16) 0.0128(15) 0.0118(14)
C8 0.0354(16) 0.0416(18) 0.047(2) 0.0064(15) 0.0110(14) 0.0108(13)
C9 0.0391(17) 0.0499(19) 0.061(2) 0.0125(17) 0.0222(16) 0.0123(14)
C16 0.0376(16) 0.0377(17) 0.0461(19) 0.0114(14) 0.0132(13) 0.0130(12)
C18 0.0440(18) 0.049(2) 0.050(2) 0.0095(17) 0.0146(16) 0.0151(15)
C15 0.0414(18) 0.054(2) 0.056(2) 0.0025(17) 0.0085(16) 0.0053(15)
C14 0.046(2) 0.060(2) 0.094(3) 0.014(2) 0.021(2) 0.0121(17)
C13 0.054(2) 0.091(3) 0.084(3) 0.037(2) 0.020(2) 0.027(2)
C12 0.062(2) 0.066(2) 0.075(3) 0.010(2) 0.025(2) 0.025(2)
C11 0.054(2) 0.069(3) 0.090(3) 0.015(2) 0.027(2) 0.0256(19)
C10 0.063(2) 0.062(2) 0.089(3) 0.018(2) 0.037(2) 0.0249(19)
O4 0.0726(18) 0.0673(17) 0.081(2) -0.0054(15) 0.0197(15) 0.0095(14)
O5 0.0784(19) 0.091(2) 0.101(2) 0.0101(17) 0.0406(18) 0.0370(16)
O6 0.067(2) 0.102(2) 0.106(3) 0.0356(19) 0.0120(18) 0.0063(17)
O7 0.117(2) 0.0688(19) 0.069(2) 0.0076(16) 0.0007(18) 0.0079(17)
O3 0.0665(17) 0.0795(19) 0.091(2) 0.0007(16) 0.0301(16) 0.0053(14)
N4 0.066(2) 0.064(2) 0.070(2) 0.0186(17) 0.0196(18) 0.0246(17)
N5 0.090(3) 0.058(2) 0.069(3) 0.0267(19) 0.005(2) 0.008(2)
C3 0.064(2) 0.045(2) 0.053(2) 0.0127(17) 0.0175(18) 0.0172(16)
C2 0.066(2) 0.060(2) 0.059(2) 0.026(2) 0.0177(19) 0.0201(18)
C1 0.069(2) 0.049(2) 0.052(2) 0.0186(18) 0.0065(19) 0.0074(18)
C6 0.095(3) 0.053(2) 0.060(3) 0.0150(19) 0.028(2) 0.019(2)
C5 0.083(3) 0.057(2) 0.075(3) 0.017(2) 0.034(2) 0.023(2)
C4 0.065(2) 0.055(2) 0.064(3) 0.0168(19) 0.021(2) 0.0172(18)
C17 0.0383(16) 0.0397(17) 0.0449(19) 0.0104(15) 0.0139(14) 0.0102(13)
C19 0.0460(18) 0.0471(19) 0.056(2) 0.0034(16) 0.0217(16) 0.0150(14)

loop_
_atom_type_symbol
_atom_type_description
_atom_type_scat_dispersion_real
_atom_type_scat_dispersion_imag
_atom_type_scat_source
C C 0.0033 0.0016 'International Tables Vol C Tables 4.2.6.8 and 6.1.1.4'
N N 0.0061 0.0033 'International Tables Vol C Tables 4.2.6.8 and 6.1.1.4'
O O 0.0106 0.0060 'International Tables Vol C Tables 4.2.6.8 and 6.1.1.4'
H H 0.0000 0.0000 'International Tables Vol C Tables 4.2.6.8 and 6.1.1.4'

loop_
_geom_angle_atom_site_label_1
_geom_angle_atom_site_label_2
_geom_angle_atom_site_label_3
_geom_angle
_geom_angle_site_symmetry_1
_geom_angle_site_symmetry_3
C7 N2 C18 125.4(2) . .
C7 N2 C15 119.0(3) . .
C18 N2 C15 115.6(3) . .
C10 N1 C12 108.0(3) . .
C10 N1 C13 125.3(3) . .
C12 N1 C13 126.6(3) . .
C10 N3 C11 107.5(3) . .
C10 N3 H3 128(2) . .
C11 N3 H3 125(2) . .
O1 C7 N2 120.7(3) . .
O1 C7 C8 122.4(3) . .
N2 C7 C8 116.8(3) . .
C9 C8 C16 120.0(3) . .
C9 C8 C7 120.3(3) . .
C16 C8 C7 119.8(3) . .
C8 C9 C19 120.6(3) . 2_866
C8 C9 H9 119.7 . .
C19 C9 H9 119.7 2_866 .
C8 C16 C17 121.5(2) . .
C8 C16 C16 119.3(3) . 2_866
C17 C16 C16 119.2(3) . 2_866
O2 C18 N2 120.7(3) . .
O2 C18 C17 122.2(3) . .
N2 C18 C17 117.2(3) . .
N2 C15 C14 113.0(3) . .
N2 C15 H15A 109.0 . .
C14 C15 H15A 109.0 . .
N2 C15 H15B 109.0 . .
C14 C15 H15B 109.0 . .
H15A C15 H15B 107.8 . .
C13 C14 C15 116.6(3) . .
C13 C14 H14A 108.1 . .
C15 C14 H14A 108.1 . .
C13 C14 H14B 108.1 . .
C15 C14 H14B 108.1 . .
H14A C14 H14B 107.3 . .
C14 C13 N1 111.5(3) . .
C14 C13 H13B 109.3 . .
N1 C13 H13B 109.3 . .
C14 C13 H13A 109.3 . .
N1 C13 H13A 109.3 . .
H13B C13 H13A 108.0 . .
C11 C12 N1 107.6(3) . .
C11 C12 H12 126.2 . .
N1 C12 H12 126.2 . .
C12 C11 N3 107.4(3) . .
C12 C11 H11 126.3 . .
N3 C11 H11 126.3 . .
N1 C10 N3 109.5(3) . .
N1 C10 H10 125.3 . .
N3 C10 H10 125.3 . .
O4 N4 O5 121.5(3) . .
O4 N4 C3 119.8(3) . .
O5 N4 C3 118.7(3) . .
O6 N5 O7 123.2(4) . .
O6 N5 C1 119.4(4) . .
O7 N5 C1 117.4(4) . .
C2 C3 C4 122.9(3) . .
C2 C3 N4 115.6(3) . .
C4 C3 N4 121.4(3) . .
C1 C2 C3 118.6(4) . .
C1 C2 H2 120.7 . .
C3 C2 H2 120.7 . .
C2 C1 C6 121.1(3) . .
C2 C1 N5 118.9(4) . .
C6 C1 N5 120.0(4) . .
C5 C6 C1 119.9(4) . .
C5 C6 H6 120.1 . .
C1 C6 H6 120.1 . .
C6 C5 C4 123.5(4) . .
C6 C5 H5 118.2 . .
C4 C5 H5 118.2 . .
O3 C4 C5 119.5(4) . .
O3 C4 C3 126.6(3) . .
C5 C4 C3 113.8(3) . .
C19 C17 C16 120.2(3) . .
C19 C17 C18 120.5(3) . .
C16 C17 C18 119.3(3) . .
C17 C19 C9 120.7(3) . 2_866
C17 C19 H19 119.6 . .
C9 C19 H19 119.6 2_866 .

loop_
_geom_bond_atom_site_label_1
_geom_bond_atom_site_label_2
_geom_bond_distance
_geom_bond_site_symmetry_2
O1 C7 1.216(3) .
O2 C18 1.214(3) .
N2 C7 1.388(4) .
N2 C18 1.396(4) .
N2 C15 1.477(3) .
N1 C10 1.308(4) .
N1 C12 1.352(4) .
N1 C13 1.498(4) .
N3 C10 1.328(4) .
N3 C11 1.354(4) .
N3 H3 0.92(4) .
C7 C8 1.482(4) .
C8 C9 1.371(4) .
C8 C16 1.409(4) .
C9 C19 1.398(4) 2_866
C9 H9 0.9300 .
C16 C17 1.409(4) .
C16 C16 1.416(5) 2_866
C18 C17 1.480(4) .
C15 C14 1.505(5) .
C15 H15A 0.9700 .
C15 H15B 0.9700 .
C14 C13 1.468(5) .
C14 H14A 0.9700 .
C14 H14B 0.9700 .
C13 H13B 0.9700 .
C13 H13A 0.9700 .
C12 C11 1.340(5) .
C12 H12 0.9300 .
C11 H11 0.9300 .
C10 H10 0.9300 .
O4 N4 1.228(3) .
O5 N4 1.233(4) .
O6 N5 1.225(4) .
O7 N5 1.245(4) .
O3 C4 1.258(4) .
N4 C3 1.438(4) .
N5 C1 1.447(5) .
C3 C2 1.388(4) .
C3 C4 1.438(5) .
C2 C1 1.373(5) .
C2 H2 0.9300 .
C1 C6 1.395(5) .
C6 C5 1.343(5) .
C6 H6 0.9300 .
C5 C4 1.429(5) .
C5 H5 0.9300 .
C17 C19 1.366(4) .
C19 C9 1.398(4) 2_866
C19 H19 0.9300 .

loop_
_geom_torsion_atom_site_label_1
_geom_torsion_atom_site_label_2
_geom_torsion_atom_site_label_3
_geom_torsion_atom_site_label_4
_geom_torsion
_geom_torsion_site_symmetry_1
_geom_torsion_site_symmetry_4
C18 N2 C7 O1 -177.2(3) . .
C15 N2 C7 O1 0.1(5) . .
C18 N2 C7 C8 3.2(5) . .
C15 N2 C7 C8 -179.5(3) . .
O1 C7 C8 C9 -0.9(5) . .
N2 C7 C8 C9 178.7(3) . .
O1 C7 C8 C16 178.4(3) . .
N2 C7 C8 C16 -2.0(5) . .
C16 C8 C9 C19 0.1(5) . 2_866
C7 C8 C9 C19 179.3(3) . 2_866
C9 C8 C16 C17 -179.8(3) . .
C7 C8 C16 C17 0.9(5) . .
C9 C8 C16 C16 -0.3(6) . 2_866
C7 C8 C16 C16 -179.6(4) . 2_866
C7 N2 C18 O2 177.7(3) . .
C15 N2 C18 O2 0.2(5) . .
C7 N2 C18 C17 -3.0(5) . .
C15 N2 C18 C17 179.6(3) . .
C7 N2 C15 C14 -97.9(4) . .
C18 N2 C15 C14 79.7(4) . .
N2 C15 C14 C13 88.2(4) . .
C15 C14 C13 N1 68.4(4) . .
C10 N1 C13 C14 76.2(5) . .
C12 N1 C13 C14 -102.8(4) . .
C10 N1 C12 C11 0.1(5) . .
C13 N1 C12 C11 179.2(4) . .
N1 C12 C11 N3 -0.1(5) . .
C10 N3 C11 C12 0.0(5) . .
C12 N1 C10 N3 0.0(5) . .
C13 N1 C10 N3 -179.2(3) . .
C11 N3 C10 N1 0.0(5) . .
O4 N4 C3 C2 176.4(3) . .
O5 N4 C3 C2 -4.4(5) . .
O4 N4 C3 C4 -2.7(5) . .
O5 N4 C3 C4 176.5(4) . .
C4 C3 C2 C1 0.0(6) . .
N4 C3 C2 C1 -179.1(3) . .
C3 C2 C1 C6 -2.4(6) . .
C3 C2 C1 N5 176.7(3) . .
O6 N5 C1 C2 8.4(6) . .
O7 N5 C1 C2 -170.4(4) . .
O6 N5 C1 C6 -172.5(4) . .
O7 N5 C1 C6 8.7(5) . .
C2 C1 C6 C5 1.9(6) . .
N5 C1 C6 C5 -177.2(4) . .
C1 C6 C5 C4 1.1(6) . .
C6 C5 C4 O3 176.5(4) . .
C6 C5 C4 C3 -3.2(6) . .
C2 C3 C4 O3 -177.0(4) . .
N4 C3 C4 O3 2.0(6) . .
C2 C3 C4 C5 2.7(6) . .
N4 C3 C4 C5 -178.3(3) . .
C8 C16 C17 C19 179.9(3) . .
C16 C16 C17 C19 0.4(6) 2_866 .
C8 C16 C17 C18 -0.7(5) . .
C16 C16 C17 C18 179.8(4) 2_866 .
O2 C18 C17 C19 0.4(5) . .
N2 C18 C17 C19 -179.0(3) . .
O2 C18 C17 C16 -179.1(3) . .
N2 C18 C17 C16 1.6(5) . .
C16 C17 C19 C9 -0.2(5) . 2_866
C18 C17 C19 C9 -179.6(3) . 2_866
